data_7205299
loop_
_publ_author_name
'Cai, Bin'
'Yang, Ping'
'Dai, Jing-Wei'
'Wu, Jian-Zhong'

_publ_section_title
;
 Tuning the porosity of lanthanide MOFs with 2,5-pyrazinedicarboxylate
 and the first in situ hydrothermal carboxyl transfer
;
_journal_issue 3
_journal_name_full CrystEngComm
_journal_page_first 985
_journal_paper_doi 10.1039/c0ce00340a
_journal_volume 13
_journal_year 2011
_chemical_formula_moiety '2(C7 H6 Gd N2 O8), 10(H O0.50)'
_chemical_formula_sum 'C14 H30 Gd2 N4 O25'
_chemical_formula_weight 968.92
_chemical_name_systematic
;
?
;
_space_group_IT_number 2
_symmetry_cell_setting triclinic
_symmetry_space_group_name_Hall '-P 1'
_symmetry_space_group_name_H-M 'P -1'
_atom_sites_solution_hydrogens geom
_atom_sites_solution_primary direct
_atom_sites_solution_secondary difmap
_audit_creation_method SHELXL-97
_cell_angle_alpha 68.8530(10)
_cell_angle_beta 81.1040(10)
_cell_angle_gamma 76.8480(10)
_cell_formula_units_Z 1
_cell_length_a 6.0922(5)
_cell_length_b 9.9633(9)
_cell_length_c 13.3598(12)
_cell_measurement_reflns_used 3552
_cell_measurement_temperature 298(2)
_cell_measurement_theta_max 27.86
_cell_measurement_theta_min 2.23
_cell_volume 734.12(11)
_computing_structure_refinement 'SHELXL-97 (Sheldrick, 2008)'
_computing_structure_solution 'SHELXS-97 (Sheldrick, 2008)'
_diffrn_ambient_temperature 298(2)
_diffrn_measured_fraction_theta_full 0.984
_diffrn_measured_fraction_theta_max 0.984
_diffrn_radiation_monochromator graphite
_diffrn_radiation_source 'fine-focus sealed tube'
_diffrn_radiation_type MoK\a
_diffrn_radiation_wavelength 0.71073
_diffrn_reflns_av_R_equivalents 0.0141
_diffrn_reflns_av_sigmaI/netI 0.0251
_diffrn_reflns_limit_h_max 7
_diffrn_reflns_limit_h_min -7
_diffrn_reflns_limit_k_max 8
_diffrn_reflns_limit_k_min -11
_diffrn_reflns_limit_l_max 15
_diffrn_reflns_limit_l_min -15
_diffrn_reflns_number 3804
_diffrn_reflns_theta_full 25.20
_diffrn_reflns_theta_max 25.20
_diffrn_reflns_theta_min 2.23
_exptl_absorpt_coefficient_mu 4.587
_exptl_absorpt_correction_T_max 0.6570
_exptl_absorpt_correction_T_min 0.5273
_exptl_absorpt_correction_type multi-scan
_exptl_absorpt_process_details 'SADABS, Bruker(2002)'
_exptl_crystal_colour colorless
_exptl_crystal_density_diffrn 2.192
_exptl_crystal_density_method 'not measured'
_exptl_crystal_description block
_exptl_crystal_F_000 470
_exptl_crystal_size_max 0.16
_exptl_crystal_size_mid 0.12
_exptl_crystal_size_min 0.10
_refine_diff_density_max 0.867
_refine_diff_density_min -0.622
_refine_diff_density_rms 0.104
_refine_ls_extinction_method none
_refine_ls_goodness_of_fit_ref 1.021
_refine_ls_hydrogen_treatment constr
_refine_ls_matrix_type full
_refine_ls_number_parameters 208
_refine_ls_number_reflns 2597
_refine_ls_number_restraints 0
_refine_ls_restrained_S_all 1.021
_refine_ls_R_factor_all 0.0221
_refine_ls_R_factor_gt 0.0209
_refine_ls_shift/su_max 0.001
_refine_ls_shift/su_mean 0.000
_refine_ls_structure_factor_coef Fsqd
_refine_ls_weighting_details 'calc w=1/[\s^2^(Fo^2^)+(0.0290P)^2^+1.4427P] where P=(Fo^2^+2Fc^2^)/3'
_refine_ls_weighting_scheme calc
_refine_ls_wR_factor_gt 0.0526
_refine_ls_wR_factor_ref 0.0533
_reflns_number_gt 2468
_reflns_number_total 2597
_reflns_threshold_expression >2sigma(I)
_cod_data_source_file C0CE00340A.TXT
_cod_data_source_block 1-gd
_cod_depositor_comments
;
The following automatic conversions were performed:
'_symmetry_cell_setting' value 'Triclinic' changed to 'triclinic'
according to '/home/saulius/struct/CIF-dictionaries/cif_core.dic'
dictionary named 'cif_core.dic' version 2.4.1 from 2010-06-29.

Automatic conversion script
Id: cif_fix_enum 1555 2011-01-17 13:19:09Z saulius 
;
_cod_database_code 7205299

loop_
_symmetry_equiv_pos_as_xyz
'x, y, z'
'-x, -y, -z'

loop_
_atom_site_label
_atom_site_type_symbol
_atom_site_fract_x
_atom_site_fract_y
_atom_site_fract_z
_atom_site_U_iso_or_equiv
_atom_site_adp_type
_atom_site_occupancy
_atom_site_symmetry_multiplicity
_atom_site_calc_flag
_atom_site_refinement_flags
_atom_site_disorder_assembly
_atom_site_disorder_group
Gd1 Gd 0.83214(3) 0.614290(17) 0.195715(13) 0.01533(7) Uani 1 1 d . . .
C1 C 1.2883(6) 0.7661(4) 0.1410(3) 0.0176(7) Uani 1 1 d . . .
C2 C 1.1340(6) 0.8934(4) 0.0687(3) 0.0168(7) Uani 1 1 d . . .
C3 C 0.8079(6) 0.9702(4) -0.0152(3) 0.0192(7) Uani 1 1 d . . .
H3 H 0.6731 0.9529 -0.0281 0.023 Uiso 1 1 calc R . .
C4 C 0.9507(7) 0.3826(4) 0.4395(3) 0.0234(8) Uani 1 1 d . . .
C5 C 0.7101(6) 0.4441(4) 0.4728(3) 0.0212(8) Uani 1 1 d . . .
C6 C 0.3828(7) 0.6024(4) 0.4224(3) 0.0252(8) Uani 1 1 d . . .
H6 H 0.2960 0.6752 0.3703 0.030 Uiso 1 1 calc R . .
C7 C 1.0888(6) 0.4399(4) 0.0345(3) 0.0222(8) Uani 1 1 d . . .
N1 N 0.9401(5) 0.8637(3) 0.0542(2) 0.0188(6) Uani 1 1 d . . .
N2 N 0.5934(5) 0.5465(3) 0.3933(2) 0.0235(7) Uani 1 1 d . . .
O1 O 1.2142(4) 0.6493(3) 0.1837(2) 0.0272(6) Uani 1 1 d . . .
O2 O 1.4799(4) 0.7834(3) 0.1514(2) 0.0221(6) Uani 1 1 d . . .
O3 O 1.0142(5) 0.4315(3) 0.3418(2) 0.0293(6) Uani 1 1 d . . .
O4 O 1.0691(5) 0.2906(4) 0.5102(2) 0.0400(8) Uani 1 1 d . . .
O5 O 1.0847(5) 0.4295(3) 0.1303(2) 0.0284(6) Uani 1 1 d . . .
O6 O 1.2230(4) 0.3612(3) -0.0127(2) 0.0257(6) Uani 1 1 d . . .
O1W O 0.8284(5) 0.7891(3) 0.2834(2) 0.0306(6) Uani 1 1 d . . .
H2W H 0.8694 0.7792 0.3443 0.046 Uiso 1 1 d R . .
H1W H 0.7107 0.8560 0.2807 0.046 Uiso 1 1 d R . .
O2W O 0.5942(5) 0.4362(3) 0.2194(2) 0.0281(6) Uani 1 1 d . . .
H3W H 0.4624 0.4852 0.2115 0.042 Uiso 1 1 d R . .
H4W H 0.5721 0.3631 0.2711 0.042 Uiso 1 1 d R . .
O3W O 0.6375(7) 0.2805(6) 0.0844(4) 0.0815(15) Uani 1 1 d . . .
H5W H 0.6249 0.1999 0.1359 0.122 Uiso 1 1 d R . .
H6W H 0.6897 0.2445 0.0340 0.122 Uiso 1 1 d R . .
O4W O 0.5127(10) 0.2034(6) 0.4128(4) 0.0971(17) Uani 1 1 d . . .
H8W H 0.4641 0.1298 0.4613 0.146 Uiso 1 1 d R . .
H7W H 0.6407 0.1568 0.3945 0.146 Uiso 1 1 d R . .
O5W O 0.5317(16) 0.0372(7) 0.2660(7) 0.172(4) Uani 1 1 d . . .
H9W H 0.4755 -0.0191 0.3249 0.258 Uiso 1 1 d R . .
H10W H 0.4105 0.1002 0.2464 0.258 Uiso 1 1 d R . .
O6W O 0.0685(17) 0.1183(8) 0.2673(8) 0.185(4) Uani 1 1 d . . .
H12W H -0.0513 0.1271 0.2376 0.278 Uiso 1 1 d R . .
H11W H 0.0716 0.2099 0.2481 0.278 Uiso 1 1 d R . .
O7W O 0.088(3) 0.981(2) 0.507(2) 0.164(7) Uani 0.50 1 d P . .
H14W H 0.1018 0.9760 0.5716 0.247 Uiso 0.50 1 d PR . .
H13W H 0.2120 1.0107 0.4774 0.247 Uiso 0.50 1 d PR . .

loop_
_atom_site_aniso_label
_atom_site_aniso_U_11
_atom_site_aniso_U_22
_atom_site_aniso_U_33
_atom_site_aniso_U_23
_atom_site_aniso_U_13
_atom_site_aniso_U_12
Gd1 0.01302(10) 0.01829(11) 0.01259(11) -0.00244(7) -0.00166(7) -0.00303(7)
C1 0.0147(17) 0.0224(18) 0.0134(17) -0.0043(14) 0.0005(14) -0.0030(14)
C2 0.0141(17) 0.0210(18) 0.0130(17) -0.0033(14) 0.0006(13) -0.0039(14)
C3 0.0143(17) 0.0235(18) 0.0189(19) -0.0047(15) -0.0027(14) -0.0048(14)
C4 0.027(2) 0.0258(19) 0.0165(19) -0.0041(16) -0.0023(16) -0.0082(16)
C5 0.024(2) 0.0231(19) 0.0164(18) -0.0052(15) -0.0013(15) -0.0070(15)
C6 0.025(2) 0.029(2) 0.0162(19) -0.0026(16) -0.0050(16) -0.0007(16)
C7 0.0227(19) 0.0221(19) 0.021(2) -0.0050(16) -0.0044(16) -0.0049(16)
N1 0.0145(15) 0.0225(15) 0.0178(16) -0.0042(13) -0.0011(12) -0.0050(12)
N2 0.0259(17) 0.0267(17) 0.0151(16) -0.0025(13) -0.0027(13) -0.0062(13)
O1 0.0183(13) 0.0221(14) 0.0327(16) 0.0033(12) -0.0071(11) -0.0045(11)
O2 0.0135(12) 0.0248(13) 0.0242(14) -0.0029(11) -0.0040(10) -0.0033(10)
O3 0.0257(14) 0.0366(16) 0.0155(14) -0.0007(12) -0.0002(11) -0.0007(12)
O4 0.0356(17) 0.051(2) 0.0178(15) -0.0018(14) -0.0062(13) 0.0084(15)
O5 0.0308(15) 0.0344(16) 0.0169(14) -0.0105(12) -0.0059(11) 0.0054(12)
O6 0.0255(14) 0.0304(15) 0.0204(14) -0.0110(12) -0.0050(11) 0.0025(11)
O1W 0.0405(17) 0.0328(15) 0.0202(15) -0.0093(12) -0.0049(12) -0.0079(13)
O2W 0.0224(14) 0.0256(14) 0.0345(16) -0.0065(12) -0.0027(12) -0.0066(11)
O3W 0.056(3) 0.122(4) 0.088(4) -0.074(3) -0.013(2) 0.008(3)
O4W 0.089(4) 0.103(4) 0.084(4) -0.027(3) 0.008(3) -0.006(3)
O5W 0.237(10) 0.088(5) 0.203(9) -0.083(5) -0.121(8) 0.072(5)
O6W 0.215(10) 0.104(6) 0.183(9) 0.005(6) -0.040(8) 0.000(6)
O7W 0.132(17) 0.104(12) 0.25(2) -0.044(12) -0.043(19) -0.018(13)

loop_
_atom_type_symbol
_atom_type_description
_atom_type_scat_dispersion_real
_atom_type_scat_dispersion_imag
_atom_type_scat_source
C C 0.0033 0.0016 'International Tables Vol C Tables 4.2.6.8 and 6.1.1.4'
H H 0.0000 0.0000 'International Tables Vol C Tables 4.2.6.8 and 6.1.1.4'
Gd Gd -0.1653 3.9035 'International Tables Vol C Tables 4.2.6.8 and 6.1.1.4'
N N 0.0061 0.0033 'International Tables Vol C Tables 4.2.6.8 and 6.1.1.4'
O O 0.0106 0.0060 'International Tables Vol C Tables 4.2.6.8 and 6.1.1.4'

loop_
_geom_angle_atom_site_label_1
_geom_angle_atom_site_label_2
_geom_angle_atom_site_label_3
_geom_angle
_geom_angle_site_symmetry_1
_geom_angle_site_symmetry_3
_geom_angle_publ_flag
O3 Gd1 O1 71.64(9) . . ?
O3 Gd1 O2 141.80(9) . 1_455 ?
O1 Gd1 O2 132.55(9) . 1_455 ?
O3 Gd1 O1W 88.09(10) . . ?
O1 Gd1 O1W 72.43(10) . . ?
O2 Gd1 O1W 76.29(9) 1_455 . ?
O3 Gd1 O6 136.07(9) . 2_765 ?
O1 Gd1 O6 103.78(10) . 2_765 ?
O2 Gd1 O6 73.84(9) 1_455 2_765 ?
O1W Gd1 O6 133.43(9) . 2_765 ?
O3 Gd1 O5 71.32(9) . . ?
O1 Gd1 O5 71.45(10) . . ?
O2 Gd1 O5 138.02(9) 1_455 . ?
O1W Gd1 O5 142.50(10) . . ?
O6 Gd1 O5 66.16(8) 2_765 . ?
O3 Gd1 O2W 84.47(10) . . ?
O1 Gd1 O2W 144.89(9) . . ?
O2 Gd1 O2W 81.77(9) 1_455 . ?
O1W Gd1 O2W 133.44(10) . . ?
O6 Gd1 O2W 75.83(10) 2_765 . ?
O5 Gd1 O2W 76.79(10) . . ?
O3 Gd1 N1 132.66(10) . . ?
O1 Gd1 N1 62.28(9) . . ?
O2 Gd1 N1 73.60(9) 1_455 . ?
O1W Gd1 N1 68.87(9) . . ?
O6 Gd1 N1 68.89(9) 2_765 . ?
O5 Gd1 N1 102.21(9) . . ?
O2W Gd1 N1 141.24(9) . . ?
O3 Gd1 N2 62.24(9) . . ?
O1 Gd1 N2 118.67(10) . . ?
O2 Gd1 N2 79.57(9) 1_455 . ?
O1W Gd1 N2 68.07(10) . . ?
O6 Gd1 N2 137.43(9) 2_765 . ?
O5 Gd1 N2 122.94(9) . . ?
O2W Gd1 N2 67.86(10) . . ?
N1 Gd1 N2 133.33(9) . . ?
O2 C1 O1 125.3(3) . . ?
O2 C1 C2 118.5(3) . . ?
O1 C1 C2 116.2(3) . . ?
N1 C2 C3 121.5(3) . 2_775 ?
N1 C2 C1 115.3(3) . . ?
C3 C2 C1 123.1(3) 2_775 . ?
N1 C3 C2 121.6(3) . 2_775 ?
N1 C3 H3 119.2 . . ?
C2 C3 H3 119.2 2_775 . ?
O4 C4 O3 125.1(4) . . ?
O4 C4 C5 118.4(3) . . ?
O3 C4 C5 116.5(3) . . ?
N2 C5 C6 122.1(4) . 2_666 ?
N2 C5 C4 115.5(3) . . ?
C6 C5 C4 122.4(3) 2_666 . ?
N2 C6 C5 122.2(3) . 2_666 ?
N2 C6 H6 118.9 . . ?
C5 C6 H6 118.9 2_666 . ?
O5 C7 O6 126.7(3) . . ?
O5 C7 C7 117.4(4) . 2_765 ?
O6 C7 C7 115.9(4) . 2_765 ?
C3 N1 C2 116.9(3) . . ?
C3 N1 Gd1 127.2(2) . . ?
C2 N1 Gd1 114.8(2) . . ?
C5 N2 C6 115.7(3) . . ?
C5 N2 Gd1 114.3(2) . . ?
C6 N2 Gd1 130.0(2) . . ?
C1 O1 Gd1 127.9(2) . . ?
C1 O2 Gd1 132.4(2) . 1_655 ?
C4 O3 Gd1 131.5(2) . . ?
C7 O5 Gd1 119.6(2) . . ?
C7 O6 Gd1 120.1(2) . 2_765 ?
Gd1 O1W H2W 132.2 . . ?
Gd1 O1W H1W 118.1 . . ?
H2W O1W H1W 99.1 . . ?
Gd1 O2W H3W 105.2 . . ?
Gd1 O2W H4W 130.8 . . ?
H3W O2W H4W 101.4 . . ?
H5W O3W H6W 98.1 . . ?
H8W O4W H7W 97.9 . . ?
H9W O5W H10W 98.2 . . ?
H12W O6W H11W 97.4 . . ?
H14W O7W H13W 98.2 . . ?

loop_
_geom_bond_atom_site_label_1
_geom_bond_atom_site_label_2
_geom_bond_distance
_geom_bond_site_symmetry_2
_geom_bond_publ_flag
Gd1 O3 2.354(3) . ?
Gd1 O1 2.404(3) . ?
Gd1 O2 2.413(2) 1_455 ?
Gd1 O1W 2.419(3) . ?
Gd1 O6 2.437(3) 2_765 ?
Gd1 O5 2.445(3) . ?
Gd1 O2W 2.444(3) . ?
Gd1 N1 2.674(3) . ?
Gd1 N2 2.741(3) . ?
C1 O2 1.253(4) . ?
C1 O1 1.251(4) . ?
C1 C2 1.510(5) . ?
C2 N1 1.339(5) . ?
C2 C3 1.386(5) 2_775 ?
C3 N1 1.329(5) . ?
C3 H3 0.9300 . ?
C4 O4 1.240(5) . ?
C4 O3 1.250(5) . ?
C4 C5 1.519(5) . ?
C5 N2 1.340(5) . ?
C5 C6 1.378(5) 2_666 ?
C6 N2 1.336(5) . ?
C6 C5 1.378(5) 2_666 ?
C6 H6 0.9300 . ?
C7 O5 1.242(5) . ?
C7 O6 1.260(5) . ?
C7 C7 1.542(7) 2_765 ?
O2 Gd1 2.413(2) 1_655 ?
O1W H2W 0.8524 . ?
O1W H1W 0.8564 . ?
O2W H3W 0.8395 . ?
O2W H4W 0.8236 . ?
O3W H5W 0.8585 . ?
O3W H6W 0.8598 . ?
O4W H8W 0.8618 . ?
O4W H7W 0.8612 . ?
O5W H9W 0.8586 . ?
O5W H10W 0.8594 . ?
O6W H12W 0.8565 . ?
O6W H11W 0.8583 . ?
O7W H14W 0.8584 . ?
O7W H13W 0.8587 . ?
